data_4501755
loop_
_publ_author_name
'Das, Babulal'
'Baruah, Jubaraj B.'

_publ_section_title
;
 Protonated Adenine and Cytosine Ribbons Stabilized by Dipicolinato Metal
 Frameworks
;
_journal_issue 7
_journal_name_full 'Crystal Growth &amp; Design'
_journal_page_first 3242
_journal_paper_doi 10.1021/cg100371w
_journal_volume 10
_journal_year 2010
_chemical_formula_sum 'C31 H29 Ce N13 O16'
_chemical_formula_weight 979.79
_chemical_name_systematic
;

 ?

;
_space_group_IT_number 2
_symmetry_cell_setting triclinic
_symmetry_space_group_name_Hall '-P 1'
_symmetry_space_group_name_H-M 'P -1'
_atom_sites_solution_hydrogens geom
_atom_sites_solution_primary direct
_atom_sites_solution_secondary difmap
_audit_creation_method SHELXL-97
_cell_angle_alpha 107.692(2)
_cell_angle_beta 90.626(3)
_cell_angle_gamma 97.040(3)
_cell_formula_units_Z 2
_cell_length_a 11.7732(6)
_cell_length_b 12.3819(6)
_cell_length_c 13.3803(7)
_cell_measurement_reflns_used 9892
_cell_measurement_temperature 296(2)
_cell_measurement_theta_max 27.58
_cell_measurement_theta_min 2.31
_cell_volume 1841.85(16)
_computing_cell_refinement 'Bruker SMART'
_computing_data_collection 'Bruker SMART'
_computing_data_reduction 'Bruker SAINT'
_computing_molecular_graphics 'Bruker SHELXTL'
_computing_publication_material 'Bruker SHELXTL'
_computing_structure_refinement 'SHELXL-97 (Sheldrick, 1997)'
_computing_structure_solution 'SHELXS-97 (Sheldrick, 1990)'
_diffrn_ambient_temperature 296(2)
_diffrn_measured_fraction_theta_full 0.955
_diffrn_measured_fraction_theta_max 0.955
_diffrn_measurement_device_type 'CCD area detector'
_diffrn_measurement_method 'phi and omega scans'
_diffrn_radiation_monochromator graphite
_diffrn_radiation_source 'fine-focus sealed tube'
_diffrn_radiation_type MoK\a
_diffrn_radiation_wavelength 0.71073
_diffrn_reflns_av_R_equivalents 0.0684
_diffrn_reflns_av_sigmaI/netI 0.0577
_diffrn_reflns_limit_h_max 15
_diffrn_reflns_limit_h_min -15
_diffrn_reflns_limit_k_max 16
_diffrn_reflns_limit_k_min -16
_diffrn_reflns_limit_l_max 17
_diffrn_reflns_limit_l_min -17
_diffrn_reflns_number 27168
_diffrn_reflns_theta_full 28.39
_diffrn_reflns_theta_max 28.39
_diffrn_reflns_theta_min 1.60
_exptl_absorpt_coefficient_mu 1.330
_exptl_absorpt_correction_type none
_exptl_crystal_colour yellow
_exptl_crystal_density_diffrn 1.767
_exptl_crystal_density_method 'not measured'
_exptl_crystal_description blocks
_exptl_crystal_F_000 984
_exptl_crystal_size_max 0.34
_exptl_crystal_size_mid 0.22
_exptl_crystal_size_min 0.14
_refine_diff_density_max 1.049
_refine_diff_density_min -1.105
_refine_diff_density_rms 0.087
_refine_ls_extinction_method none
_refine_ls_goodness_of_fit_ref 1.020
_refine_ls_hydrogen_treatment constr
_refine_ls_matrix_type full
_refine_ls_number_parameters 563
_refine_ls_number_reflns 8823
_refine_ls_number_restraints 0
_refine_ls_restrained_S_all 1.020
_refine_ls_R_factor_all 0.0926
_refine_ls_R_factor_gt 0.0658
_refine_ls_shift/su_max 0.001
_refine_ls_shift/su_mean 0.000
_refine_ls_structure_factor_coef Fsqd
_refine_ls_weighting_details 'calc w=1/[\s^2^(Fo^2^)+(0.0000P)^2^+90.8689P] where P=(Fo^2^+2Fc^2^)/3'
_refine_ls_weighting_scheme calc
_refine_ls_wR_factor_gt 0.2344
_refine_ls_wR_factor_ref 0.2472
_reflns_number_gt 7804
_reflns_number_total 8823
_reflns_threshold_expression >2sigma(I)
_cod_data_source_file cg100371w_si_008.cif
_cod_data_source_block ce-ade_0m
_cod_depositor_comments
;
The following automatic conversions were performed:

'_symmetry_cell_setting' value 'Triclinic' changed to 'triclinic'
according to /home/saulius/struct/CIF-dictionaries/cif_core.dic
dictionary named 'cif_core.dic' version 2.4.2 from 2011-04-26.

Automatic conversion script
Id: cif_fix_values 1715 2011-07-08 13:25:40Z adriana 
;
_cod_original_sg_symbol_H-M P-1
_cod_database_code 4501755

loop_
_symmetry_equiv_pos_as_xyz
'x, y, z'
'-x, -y, -z'

loop_
_atom_site_label
_atom_site_type_symbol
_atom_site_fract_x
_atom_site_fract_y
_atom_site_fract_z
_atom_site_U_iso_or_equiv
_atom_site_adp_type
_atom_site_occupancy
_atom_site_symmetry_multiplicity
_atom_site_calc_flag
_atom_site_refinement_flags
C1 C 0.0665(11) 0.2129(11) 0.5603(11) 0.038(3) Uani 1 1 d .
C2 C 0.0032(11) 0.3137(11) 0.5758(10) 0.036(3) Uani 1 1 d .
C3 C -0.0981(12) 0.3159(12) 0.5229(11) 0.046(3) Uani 1 1 d .
H3 H -0.1336 0.2502 0.4729 0.055 Uiso 1 1 calc R
C4 C -0.1452(13) 0.4155(13) 0.5450(12) 0.051(4) Uani 1 1 d .
H4 H -0.2151 0.4171 0.5127 0.062 Uiso 1 1 calc R
C5 C -0.0875(11) 0.5160(12) 0.6170(12) 0.041(3) Uani 1 1 d .
H5 H -0.1157 0.5856 0.6296 0.050 Uiso 1 1 calc R
C6 C 0.0114(10) 0.5083(10) 0.6680(10) 0.034(3) Uani 1 1 d .
C7 C 0.0843(11) 0.6079(11) 0.7476(12) 0.041(3) Uani 1 1 d .
C8 C 0.4345(11) 0.5789(12) 0.9106(12) 0.043(3) Uani 1 1 d .
C9 C 0.3494(11) 0.5584(12) 0.9896(10) 0.040(3) Uani 1 1 d .
C10 C 0.3659(16) 0.6086(17) 1.0976(12) 0.065(5) Uani 1 1 d .
H10 H 0.4322 0.6575 1.1270 0.078 Uiso 1 1 calc R
C11 C 0.2811(17) 0.5833(18) 1.1594(13) 0.072(6) Uani 1 1 d .
H11 H 0.2871 0.6188 1.2316 0.087 Uiso 1 1 calc R
C12 C 0.1863(15) 0.5048(16) 1.1139(14) 0.061(4) Uani 1 1 d .
H12 H 0.1306 0.4834 1.1555 0.073 Uiso 1 1 calc R
C13 C 0.1756(12) 0.4580(12) 1.0037(11) 0.042(3) Uani 1 1 d .
C14 C 0.0761(11) 0.3754(14) 0.9434(12) 0.045(3) Uani 1 1 d .
C15 C 0.3599(11) 0.4234(11) 0.5316(10) 0.037(3) Uani 1 1 d .
C16 C 0.4278(11) 0.3379(11) 0.5560(10) 0.033(2) Uani 1 1 d .
C17 C 0.5164(12) 0.2869(13) 0.4966(11) 0.045(3) Uani 1 1 d .
H17 H 0.5393 0.3074 0.4378 0.054 Uiso 1 1 calc R
C18 C 0.5676(14) 0.2090(14) 0.5249(13) 0.053(4) Uani 1 1 d .
H18 H 0.6273 0.1766 0.4870 0.063 Uiso 1 1 calc R
C19 C 0.5307(12) 0.1770(13) 0.6115(13) 0.047(3) Uani 1 1 d .
H19 H 0.5641 0.1219 0.6314 0.056 Uiso 1 1 calc R
C20 C 0.4432(10) 0.2289(10) 0.6675(10) 0.032(2) Uani 1 1 d .
C21 C 0.3949(11) 0.2068(11) 0.7635(11) 0.036(3) Uani 1 1 d .
C22 C 0.2618(11) 0.2493(11) 0.2027(10) 0.035(3) Uani 1 1 d .
C23 C 0.2348(11) 0.1909(11) 0.0967(11) 0.038(3) Uani 1 1 d .
C24 C 0.2124(14) 0.1134(14) -0.0707(13) 0.057(4) Uani 1 1 d .
H24 H 0.2261 0.0947 -0.1419 0.068 Uiso 1 1 calc R
C25 C 0.1364(10) 0.1135(11) 0.0716(11) 0.036(3) Uani 1 1 d .
C26 C 0.1010(12) 0.1492(11) 0.2465(10) 0.037(3) Uani 1 1 d .
H26 H 0.0544 0.1360 0.2984 0.045 Uiso 1 1 calc R
C27 C 0.2096(13) 0.8600(13) 0.1467(14) 0.051(4) Uani 1 1 d .
C28 C 0.3055(12) 0.9398(11) 0.1749(12) 0.042(3) Uani 1 1 d .
C29 C 0.4440(13) 1.0705(13) 0.2466(12) 0.047(3) Uani 1 1 d .
H29 H 0.4931 1.1258 0.2965 0.057 Uiso 1 1 calc R
C30 C 0.3753(11) 0.9565(12) 0.0926(12) 0.041(3) Uani 1 1 d .
C31 C 0.2624(16) 0.8253(16) -0.0307(14) 0.066(5) Uani 1 1 d .
H31 H 0.2423 0.7837 -0.1004 0.079 Uiso 1 1 calc R
Ce1 Ce 0.23707(5) 0.40166(6) 0.74612(5) 0.02598(18) Uani 1 1 d .
N1 N 0.0557(8) 0.4095(9) 0.6488(8) 0.032(2) Uani 1 1 d .
N2 N 0.2579(8) 0.4850(9) 0.9451(8) 0.031(2) Uani 1 1 d .
N3 N 0.3946(8) 0.3087(8) 0.6402(8) 0.029(2) Uani 1 1 d .
N4 N 0.1932(9) 0.2241(9) 0.2769(9) 0.037(2) Uani 1 1 d .
N5 N 0.0682(9) 0.0897(9) 0.1455(9) 0.037(2) Uani 1 1 d .
H5N H 0.0079 0.0399 0.1292 0.045 Uiso 1 1 calc R
N6 N 0.1222(10) 0.0655(11) -0.0339(10) 0.047(3) Uani 1 1 d .
N7 N 0.2809(12) 0.1900(12) 0.0026(10) 0.055(3) Uani 1 1 d .
H7N H 0.3420 0.2310 -0.0066 0.066 Uiso 1 1 calc R
N8 N 0.3547(11) 0.3278(10) 0.2367(10) 0.050(3) Uani 1 1 d .
H8A H 0.3693 0.3603 0.3030 0.060 Uiso 1 1 calc R
H8B H 0.3995 0.3456 0.1923 0.060 Uiso 1 1 calc R
N9 N 0.1935(11) 0.8052(12) 0.0405(11) 0.056(3) Uani 1 1 d .
H9N H 0.1345 0.7544 0.0191 0.067 Uiso 1 1 calc R
N10 N 0.3584(11) 0.8999(12) -0.0122(10) 0.052(3) Uani 1 1 d .
N11 N 0.4597(10) 1.0402(10) 0.1425(9) 0.041(3) Uani 1 1 d .
H11N H 0.5145 1.0694 0.1128 0.049 Uiso 1 1 calc R
N12 N 0.3502(11) 1.0126(10) 0.2704(10) 0.045(3) Uani 1 1 d .
N13 N 0.1364(12) 0.8345(12) 0.2137(13) 0.069(4) Uani 1 1 d .
H13A H 0.1477 0.8690 0.2800 0.082 Uiso 1 1 calc R
H13B H 0.0778 0.7835 0.1909 0.082 Uiso 1 1 calc R
O1 O 0.1511(8) 0.2270(8) 0.6254(8) 0.047(2) Uani 1 1 d .
O2 O 0.0353(9) 0.1240(8) 0.4878(8) 0.049(3) Uani 1 1 d .
O3 O 0.1698(7) 0.5792(7) 0.7915(7) 0.037(2) Uani 1 1 d .
O4 O 0.1219(16) 0.7396(16) 0.7495(11) 0.012(5) Uiso 0.48(5) 1 d P
O5 O 0.4082(7) 0.5258(8) 0.8176(7) 0.039(2) Uani 1 1 d .
O6 O 0.5219(10) 0.6486(12) 0.9444(10) 0.072(4) Uani 1 1 d .
O7 O 0.0806(8) 0.3441(8) 0.8450(8) 0.046(2) Uani 1 1 d .
O8 O -0.0006(11) 0.3473(13) 0.9967(12) 0.083(4) Uani 1 1 d .
O9 O 0.2885(8) 0.4622(9) 0.6035(7) 0.043(2) Uani 1 1 d .
O10 O 0.3754(9) 0.4526(9) 0.4527(8) 0.049(2) Uani 1 1 d .
O11 O 0.3142(7) 0.2680(8) 0.8044(7) 0.0353(19) Uani 1 1 d .
O12 O 0.4325(10) 0.1377(11) 0.8008(10) 0.055(5) Uani 0.91(4) 1 d P
O13 O 0.065(2) 0.7039(12) 0.7603(15) 0.072(8) Uani 0.86(6) 1 d P
O14 O 0.3494(11) 0.0864(11) 0.7462(10) 0.018(4) Uiso 0.52(3) 1 d P
O15 O 0.1983(13) 0.9648(12) 0.4230(12) 0.079(4) Uani 1 1 d .
O16 O 0.1244(17) 0.0118(14) 0.6779(13) 0.115(7) Uani 1 1 d .
O17 O 0.273(2) 0.850(2) 0.7067(16) 0.160(10) Uani 1 1 d .
O18 O 0.577(5) 0.250(3) 0.262(2) 0.35(3) Uani 1 1 d .

loop_
_atom_site_aniso_label
_atom_site_aniso_U_11
_atom_site_aniso_U_22
_atom_site_aniso_U_33
_atom_site_aniso_U_23
_atom_site_aniso_U_13
_atom_site_aniso_U_12
C1 0.033(6) 0.033(6) 0.041(7) 0.002(5) -0.004(5) 0.003(5)
C2 0.035(6) 0.032(6) 0.037(7) 0.005(5) -0.005(5) 0.004(5)
C3 0.041(7) 0.041(7) 0.045(8) -0.001(6) -0.015(6) 0.005(6)
C4 0.042(8) 0.050(9) 0.056(9) 0.006(7) -0.024(7) 0.011(6)
C5 0.034(6) 0.039(7) 0.055(8) 0.015(6) -0.002(6) 0.014(5)
C6 0.032(6) 0.030(6) 0.039(7) 0.010(5) -0.003(5) 0.006(5)
C7 0.037(7) 0.028(6) 0.056(8) 0.007(6) -0.007(6) 0.004(5)
C8 0.027(6) 0.045(8) 0.051(8) 0.011(6) -0.001(6) -0.003(5)
C9 0.033(6) 0.049(8) 0.032(6) 0.003(6) -0.012(5) 0.007(6)
C10 0.060(10) 0.087(13) 0.033(8) 0.006(8) -0.007(7) -0.013(9)
C11 0.077(13) 0.092(14) 0.035(8) 0.013(9) 0.003(8) -0.017(11)
C12 0.058(10) 0.073(11) 0.056(10) 0.026(9) 0.029(8) 0.007(8)
C13 0.038(7) 0.044(8) 0.045(8) 0.015(6) 0.013(6) 0.009(6)
C14 0.029(6) 0.057(9) 0.047(8) 0.016(7) 0.007(6) -0.002(6)
C15 0.041(7) 0.036(7) 0.037(7) 0.016(5) -0.008(5) 0.006(5)
C16 0.035(6) 0.032(6) 0.033(6) 0.011(5) 0.002(5) 0.004(5)
C17 0.046(8) 0.051(8) 0.037(7) 0.011(6) 0.012(6) 0.010(6)
C18 0.052(9) 0.055(9) 0.059(10) 0.024(8) 0.028(7) 0.017(7)
C19 0.039(7) 0.049(8) 0.064(9) 0.029(7) 0.018(7) 0.018(6)
C20 0.026(5) 0.030(6) 0.040(7) 0.009(5) 0.002(5) 0.004(5)
C21 0.031(6) 0.035(6) 0.043(7) 0.014(5) 0.003(5) 0.003(5)
C22 0.036(6) 0.032(6) 0.036(6) 0.008(5) -0.001(5) 0.008(5)
C23 0.032(6) 0.031(6) 0.046(7) 0.011(5) -0.001(5) -0.009(5)
C24 0.055(9) 0.060(10) 0.046(8) 0.013(7) 0.010(7) -0.021(8)
C25 0.028(6) 0.028(6) 0.051(8) 0.013(5) 0.005(5) -0.006(5)
C26 0.045(7) 0.031(6) 0.036(7) 0.011(5) 0.012(5) 0.004(5)
C27 0.039(7) 0.038(8) 0.072(11) 0.013(7) 0.004(7) 0.001(6)
C28 0.041(7) 0.033(7) 0.048(8) 0.004(6) -0.002(6) 0.007(6)
C29 0.049(8) 0.043(8) 0.052(9) 0.017(7) 0.001(7) 0.006(6)
C30 0.033(6) 0.035(7) 0.054(8) 0.014(6) -0.003(6) -0.001(5)
C31 0.066(11) 0.063(11) 0.053(10) 0.008(8) -0.023(9) -0.018(9)
Ce1 0.0209(3) 0.0277(3) 0.0273(3) 0.0059(2) -0.0012(2) 0.0025(2)
N1 0.028(5) 0.032(5) 0.031(5) 0.004(4) -0.006(4) 0.006(4)
N2 0.027(5) 0.036(5) 0.029(5) 0.008(4) 0.005(4) 0.004(4)
N3 0.028(5) 0.027(5) 0.032(5) 0.007(4) 0.002(4) 0.003(4)
N4 0.036(5) 0.038(6) 0.037(6) 0.010(5) 0.004(4) 0.006(5)
N5 0.032(5) 0.035(6) 0.045(6) 0.012(5) 0.006(5) -0.001(4)
N6 0.043(6) 0.055(7) 0.043(7) 0.020(6) 0.006(5) -0.011(6)
N7 0.052(7) 0.065(9) 0.043(7) 0.017(6) 0.012(6) -0.012(6)
N8 0.052(7) 0.043(7) 0.041(6) 0.004(5) -0.009(5) -0.015(6)
N9 0.044(7) 0.049(8) 0.064(9) 0.011(7) -0.015(6) -0.012(6)
N10 0.052(7) 0.059(8) 0.043(7) 0.014(6) 0.001(6) -0.002(6)
N11 0.036(6) 0.036(6) 0.049(7) 0.012(5) -0.004(5) -0.001(5)
N12 0.049(7) 0.038(6) 0.043(6) 0.003(5) 0.003(5) 0.006(5)
N13 0.059(9) 0.051(8) 0.087(11) 0.014(8) 0.032(8) -0.011(7)
O1 0.041(5) 0.032(5) 0.058(6) -0.001(4) -0.020(5) 0.010(4)
O2 0.052(6) 0.039(5) 0.046(6) -0.003(4) -0.014(5) 0.001(4)
O3 0.031(4) 0.031(4) 0.043(5) 0.003(4) -0.009(4) 0.004(3)
O5 0.032(4) 0.040(5) 0.035(5) 0.003(4) 0.000(4) -0.011(4)
O6 0.044(6) 0.083(9) 0.068(8) 0.011(7) -0.012(6) -0.037(6)
O7 0.029(4) 0.042(5) 0.057(6) 0.005(5) -0.001(4) -0.006(4)
O8 0.049(7) 0.099(11) 0.090(10) 0.023(8) 0.028(7) -0.017(7)
O9 0.050(5) 0.052(6) 0.040(5) 0.026(4) 0.012(4) 0.021(5)
O10 0.054(6) 0.060(7) 0.039(5) 0.026(5) 0.005(5) 0.005(5)
O11 0.038(5) 0.040(5) 0.032(4) 0.016(4) 0.010(4) 0.008(4)
O12 0.049(7) 0.069(9) 0.072(9) 0.049(7) 0.021(6) 0.030(6)
O13 0.069(15) 0.016(6) 0.114(13) -0.007(7) -0.054(10) 0.012(7)
O15 0.086(10) 0.066(8) 0.083(10) 0.020(7) 0.024(8) 0.016(7)
O16 0.160(17) 0.088(11) 0.088(11) 0.043(9) -0.053(11) -0.061(11)
O17 0.19(2) 0.17(2) 0.104(15) 0.055(15) -0.029(15) -0.080(18)
O18 0.72(9) 0.27(4) 0.14(2) 0.10(3) 0.19(4) 0.34(5)

loop_
_atom_type_symbol
_atom_type_description
_atom_type_scat_dispersion_real
_atom_type_scat_dispersion_imag
_atom_type_scat_source
C C 0.0033 0.0016 'International Tables Vol C Tables 4.2.6.8 and 6.1.1.4'
Ce Ce -0.2486 2.6331 'International Tables Vol C Tables 4.2.6.8 and 6.1.1.4'
N N 0.0061 0.0033 'International Tables Vol C Tables 4.2.6.8 and 6.1.1.4'
O O 0.0106 0.0060 'International Tables Vol C Tables 4.2.6.8 and 6.1.1.4'
H H 0.0000 0.0000 'International Tables Vol C Tables 4.2.6.8 and 6.1.1.4'

loop_
_geom_angle_atom_site_label_1
_geom_angle_atom_site_label_2
_geom_angle_atom_site_label_3
_geom_angle
O2 C1 O1 124.9(12)
O2 C1 C2 119.7(12)
O1 C1 C2 115.4(11)
N1 C2 C3 120.6(12)
N1 C2 C1 113.2(10)
C3 C2 C1 126.2(12)
C4 C3 C2 119.4(12)
C4 C3 H3 120.3
C2 C3 H3 120.3
C3 C4 C5 119.7(12)
C3 C4 H4 120.2
C5 C4 H4 120.2
C6 C5 C4 118.2(12)
C6 C5 H5 120.9
C4 C5 H5 120.9
N1 C6 C5 121.9(12)
N1 C6 C7 113.0(10)
C5 C6 C7 125.1(11)
O13 C7 O3 125.5(14)
O13 C7 C6 120.0(13)
O3 C7 C6 114.3(11)
O13 C7 O4 27.8(13)
O3 C7 O4 106.3(11)
C6 C7 O4 131.3(12)
O5 C8 O6 126.1(14)
O5 C8 C9 116.1(11)
O6 C8 C9 117.8(13)
N2 C9 C10 122.9(14)
N2 C9 C8 113.0(11)
C10 C9 C8 124.1(13)
C11 C10 C9 117.7(16)
C11 C10 H10 121.1
C9 C10 H10 121.1
C10 C11 C12 119.8(16)
C10 C11 H11 120.1
C12 C11 H11 120.1
C11 C12 C13 118.9(14)
C11 C12 H12 120.5
C13 C12 H12 120.5
N2 C13 C12 120.2(13)
N2 C13 C14 114.9(12)
C12 C13 C14 124.9(13)
O8 C14 O7 128.1(14)
O8 C14 C13 115.9(14)
O7 C14 C13 116.0(12)
O10 C15 O9 125.7(12)
O10 C15 C16 121.4(13)
O9 C15 C16 112.9(11)
N3 C16 C17 120.2(12)
N3 C16 C15 113.9(11)
C17 C16 C15 125.9(12)
C18 C17 C16 120.0(13)
C18 C17 H17 120.0
C16 C17 H17 120.0
C17 C18 C19 119.4(13)
C17 C18 H18 120.3
C19 C18 H18 120.3
C20 C19 C18 118.7(13)
C20 C19 H19 120.6
C18 C19 H19 120.6
N3 C20 C19 121.4(12)
N3 C20 C21 112.8(10)
C19 C20 C21 125.8(12)
O12 C21 O11 124.1(13)
O12 C21 O14 51.9(9)
O11 C21 O14 107.3(11)
O12 C21 C20 121.0(12)
O11 C21 C20 114.9(11)
O14 C21 C20 113.1(11)
N8 C22 N4 117.6(12)
N8 C22 C23 123.0(12)
N4 C22 C23 119.3(12)
N7 C23 C25 105.8(12)
N7 C23 C22 136.5(12)
C25 C23 C22 117.6(13)
N7 C24 N6 114.0(14)
N7 C24 H24 123.0
N6 C24 H24 123.0
N6 C25 N5 127.1(11)
N6 C25 C23 110.2(12)
N5 C25 C23 122.7(13)
N4 C26 N5 125.1(12)
N4 C26 H26 117.4
N5 C26 H26 117.4
N13 C27 C28 124.7(16)
N13 C27 N9 120.9(14)
C28 C27 N9 114.4(14)
C27 C28 N12 132.4(15)
C27 C28 C30 117.5(14)
N12 C28 C30 110.1(12)
N12 C29 N11 112.7(14)
N12 C29 H29 123.6
N11 C29 H29 123.6
N11 C30 N10 128.6(14)
N11 C30 C28 104.3(12)
N10 C30 C28 127.0(12)
N9 C31 N10 126.2(16)
N9 C31 H31 116.9
N10 C31 H31 116.9
O11 Ce1 O9 127.7(3)
O11 Ce1 O3 146.8(3)
O9 Ce1 O3 79.0(3)
O11 Ce1 O1 77.7(3)
O9 Ce1 O1 87.9(4)
O3 Ce1 O1 127.9(3)
O11 Ce1 O5 86.2(3)
O9 Ce1 O5 80.0(3)
O3 Ce1 O5 79.2(3)
O1 Ce1 O5 147.6(3)
O11 Ce1 O7 78.9(3)
O9 Ce1 O7 146.6(3)
O3 Ce1 O7 86.0(3)
O1 Ce1 O7 78.1(4)
O5 Ce1 O7 126.4(3)
O11 Ce1 N1 136.5(3)
O9 Ce1 N1 72.3(3)
O3 Ce1 N1 64.3(3)
O1 Ce1 N1 63.7(3)
O5 Ce1 N1 137.3(3)
O7 Ce1 N1 74.3(3)
O11 Ce1 N3 64.0(3)
O9 Ce1 N3 63.7(3)
O3 Ce1 N3 137.4(3)
O1 Ce1 N3 72.8(3)
O5 Ce1 N3 75.0(3)
O7 Ce1 N3 136.5(3)
N1 Ce1 N3 117.9(3)
O11 Ce1 N2 74.2(3)
O9 Ce1 N2 136.6(4)
O3 Ce1 N2 72.6(3)
O1 Ce1 N2 135.5(4)
O5 Ce1 N2 63.2(3)
O7 Ce1 N2 63.2(3)
N1 Ce1 N2 120.3(3)
N3 Ce1 N2 121.8(3)
C6 N1 C2 120.0(10)
C6 N1 Ce1 120.2(8)
C2 N1 Ce1 119.8(8)
C9 N2 C13 120.3(12)
C9 N2 Ce1 119.6(8)
C13 N2 Ce1 120.0(9)
C16 N3 C20 120.2(10)
C16 N3 Ce1 119.8(8)
C20 N3 Ce1 120.0(8)
C26 N4 C22 119.3(11)
C26 N5 C25 115.9(11)
C26 N5 H5N 122.0
C25 N5 H5N 122.0
C24 N6 C25 104.1(12)
C24 N7 C23 105.9(12)
C24 N7 H7N 127.0
C23 N7 H7N 127.0
C22 N8 H8A 120.0
C22 N8 H8B 120.0
H8A N8 H8B 120.0
C31 N9 C27 124.5(13)
C31 N9 H9N 117.8
C27 N9 H9N 117.8
C31 N10 C30 110.4(14)
C30 N11 C29 108.7(13)
C30 N11 H11N 125.6
C29 N11 H11N 125.6
C29 N12 C28 104.1(13)
C27 N13 H13A 120.0
C27 N13 H13B 120.0
H13A N13 H13B 120.0
C1 O1 Ce1 127.1(8)
C7 O3 Ce1 127.7(8)
O13 O4 C7 44.6(15)
C8 O5 Ce1 127.9(8)
C14 O7 Ce1 126.0(8)
C15 O9 Ce1 129.2(8)
C21 O11 Ce1 128.3(8)
O14 O12 C21 74.1(11)
O4 O13 C7 108(2)
O12 O14 C21 54.0(9)

loop_
_geom_bond_atom_site_label_1
_geom_bond_atom_site_label_2
_geom_bond_distance
C1 O2 1.237(15)
C1 O1 1.276(15)
C1 C2 1.493(18)
C2 N1 1.359(15)
C2 C3 1.387(17)
C3 C4 1.37(2)
C3 H3 0.9300
C4 C5 1.41(2)
C4 H4 0.9300
C5 C6 1.371(17)
C5 H5 0.9300
C6 N1 1.343(15)
C6 C7 1.521(17)
C7 O13 1.199(17)
C7 O3 1.299(15)
C7 O4 1.63(2)
C8 O5 1.233(16)
C8 O6 1.243(16)
C8 C9 1.52(2)
C9 N2 1.326(16)
C9 C10 1.390(19)
C10 C11 1.37(2)
C10 H10 0.9300
C11 C12 1.39(2)
C11 H11 0.9300
C12 C13 1.41(2)
C12 H12 0.9300
C13 N2 1.327(16)
C13 C14 1.50(2)
C14 O8 1.237(17)
C14 O7 1.258(17)
C15 O10 1.224(15)
C15 O9 1.303(16)
C15 C16 1.509(17)
C16 N3 1.332(15)
C16 C17 1.413(18)
C17 C18 1.34(2)
C17 H17 0.9300
C18 C19 1.39(2)
C18 H18 0.9300
C19 C20 1.387(17)
C19 H19 0.9300
C20 N3 1.338(15)
C20 C21 1.497(18)
C21 O12 1.235(16)
C21 O11 1.308(15)
C21 O14 1.468(18)
C22 N8 1.345(17)
C22 N4 1.371(16)
C22 C23 1.396(18)
C23 N7 1.373(18)
C23 C25 1.377(16)
C24 N7 1.32(2)
C24 N6 1.324(17)
C24 H24 0.9300
C25 N6 1.354(18)
C25 N5 1.359(16)
C26 N4 1.310(17)
C26 N5 1.353(17)
C26 H26 0.9300
C27 N13 1.33(2)
C27 C28 1.37(2)
C27 N9 1.38(2)
C28 N12 1.375(18)
C28 C30 1.43(2)
C29 N12 1.337(19)
C29 N11 1.350(19)
C29 H29 0.9300
C30 N11 1.348(17)
C30 N10 1.363(19)
C31 N9 1.32(2)
C31 N10 1.34(2)
C31 H31 0.9300
Ce1 O11 2.305(9)
Ce1 O9 2.314(9)
Ce1 O3 2.335(8)
Ce1 O1 2.370(9)
Ce1 O5 2.375(8)
Ce1 O7 2.441(10)
Ce1 N1 2.516(9)
Ce1 N3 2.523(10)
Ce1 N2 2.543(10)
N5 H5N 0.8600
N7 H7N 0.8600
N8 H8A 0.8600
N8 H8B 0.8600
N9 H9N 0.8600
N11 H11N 0.8600
N13 H13A 0.8600
N13 H13B 0.8600
O4 O13 0.80(2)
O12 O14 1.201(18)
